data_4318385
loop_
_publ_author_name
'Shigeki Kuwata'
'Tatsuya Nagano'
'Akihiro Matsubayashi'
'Youichi Ishii'
'Masanobu Hidai'

_publ_contact_author_address
;
     Department of Chemistry and Biotechnology, Graduate School of 
Engineering, The University of Tokyo, Hongo, Bunkyo-ku, Tokyo 
113-8656, JAPAN
;
_publ_contact_author_email ishii@chembio.t.u-tokyo.ac.jp
_publ_contact_author_fax +81-3-5841-7265
_publ_contact_author_name 'Youichi ISHII'
_publ_contact_author_phone +81-3-5841-7264
_publ_section_title
;
 Sulfur-Bridged Early-Late Heterobimetallics Synthesized by Incorporation
 of Titanium, Vanadium, and Molybdenum into Bis(hydrosulfido) Templates of
 Group 9 Metals
;
_journal_name_full 'Inorganic Chemistry'
_journal_page_first 4324
_journal_page_last 4330
_journal_paper_doi 10.1021/ic020105y
_journal_volume 41
_journal_year 2002
_chemical_formula_moiety 'C17 H26 Ir Mo O4 P S2 '
_chemical_formula_sum 'C17 H26 Ir Mo O4 P S2'
_chemical_formula_weight 677.64
_space_group_IT_number 14
_symmetry_cell_setting monoclinic
_symmetry_Int_Tables_number 14
_symmetry_space_group_name_Hall '-P 2yn'
_symmetry_space_group_name_H-M 'P 1 21/n 1'
_audit_creation_date 'Tue Nov 14 20:16:27 2000'
_audit_creation_method 'from TEXRAY.INF file'
_cell_angle_alpha 90
_cell_angle_beta 97.24(2)
_cell_angle_gamma 90
_cell_formula_units_Z 4
_cell_length_a 8.562(4)
_cell_length_b 13.406(4)
_cell_length_c 20.309(3)
_cell_measurement_reflns_used 25
_cell_measurement_temperature 294.2
_cell_measurement_theta_max 20.0
_cell_measurement_theta_min 19.8
_cell_volume 2312.5(13)
_computing_cell_refinement 'Rigaku/AFC Diffractometer Control'
_computing_data_collection 'Rigaku/AFC Diffractometer Control'
_computing_data_reduction teXsan
_computing_publication_material teXsan
_computing_structure_refinement teXsan
_computing_structure_solution 'DIRDIF92 (PATTY)'
_diffrn_ambient_temperature 294.2
_diffrn_measurement_device_type 'Rigaku AFC7R'
_diffrn_measurement_method \w-2\q
_diffrn_orient_matrix_UB_11 -0.10656
_diffrn_orient_matrix_UB_12 0.03104
_diffrn_orient_matrix_UB_13 -0.00135
_diffrn_orient_matrix_UB_21 0.04172
_diffrn_orient_matrix_UB_22 0.04657
_diffrn_orient_matrix_UB_23 0.03649
_diffrn_orient_matrix_UB_31 0.02766
_diffrn_orient_matrix_UB_32 0.04931
_diffrn_orient_matrix_UB_33 -0.03362
_diffrn_radiation_detector 'scintillation counter'
_diffrn_radiation_monochromator graphite
_diffrn_radiation_source 'Rigaku rotating anode'
_diffrn_radiation_type 'Mo K\a'
_diffrn_radiation_wavelength 0.7107
_diffrn_reflns_av_R_equivalents 0.056
_diffrn_reflns_av_sigmaI/netI 0.040
_diffrn_reflns_limit_h_max 11
_diffrn_reflns_limit_h_min 0
_diffrn_reflns_limit_k_max 17
_diffrn_reflns_limit_k_min 0
_diffrn_reflns_limit_l_max 26
_diffrn_reflns_limit_l_min -26
_diffrn_reflns_number 5670
_diffrn_reflns_reduction_process 'Lp corrections applied'
_diffrn_reflns_theta_max 27.50
_diffrn_reflns_theta_min 2.53
_diffrn_standards_decay_% 0.05
_diffrn_standards_interval_count 150
_diffrn_standards_number 3
_exptl_absorpt_coefficient_mu 6.573
_exptl_absorpt_correction_T_max 0.999
_exptl_absorpt_correction_T_min 0.759
_exptl_absorpt_correction_type psi-scan
_exptl_absorpt_process_details '(North, Phillips & Mathews, 1968)'
_exptl_crystal_colour darkred
_exptl_crystal_density_diffrn 1.946
_exptl_crystal_density_method 'not measured'
_exptl_crystal_description prismatic
_exptl_crystal_F_000 1304.00
_exptl_crystal_size_max 0.900
_exptl_crystal_size_mid 0.500
_exptl_crystal_size_min 0.300
_refine_diff_density_max 1.13
_refine_diff_density_min -0.82
_refine_ls_extinction_coef 0.0036(1)
_refine_ls_extinction_method 'Zachariasen(1967) type 2 Gaussian isotropic'
_refine_ls_goodness_of_fit_ref 1.820
_refine_ls_hydrogen_treatment noref
_refine_ls_matrix_type full
_refine_ls_number_constraints 0
_refine_ls_number_parameters 236
_refine_ls_number_reflns 4219
_refine_ls_number_restraints 0
_refine_ls_R_factor_all 0.0300
_refine_ls_R_factor_gt 0.0300
_refine_ls_shift/su_max 0.0060
_refine_ls_shift/su_mean 0.0010
_refine_ls_structure_factor_coef F
_refine_ls_weighting_details 'w = 1/[\s^2^(Fo) + 0.00006|Fo|^2^]'
_refine_ls_weighting_scheme calc
_refine_ls_wR_factor_gt 0.0313
_refine_ls_wR_factor_ref 0.0313
_reflns_number_gt 4219
_reflns_number_total 5321
_reflns_observed_criterion >3.0sigma(I)
_cod_data_source_file ic020105y_5.cif
_cod_data_source_block Cp*IrP(m-SH)2Mo(CO)4](6b)
_cod_original_cell_volume 2312(1)
_cod_original_sg_symbol_H-M 'P 21/n '
_cod_original_formula_sum 'C17 H26 Ir Mo O4 P S2 '
_cod_database_code 4318385

loop_
_symmetry_equiv_pos_as_xyz
x,y,z
1/2-x,1/2+y,1/2-z
-x,-y,-z
1/2+x,1/2-y,1/2+z

loop_
_atom_site_label
_atom_site_type_symbol
_atom_site_fract_x
_atom_site_fract_y
_atom_site_fract_z
_atom_site_U_iso_or_equiv
_atom_site_adp_type
_atom_site_occupancy
_atom_site_calc_flag
_atom_site_refinement_flags
Ir Ir 0.02132(2) 0.22698(2) 0.13634(1) 0.02978(6) Uani 1.00 d ...
Mo Mo -0.17370(6) 0.18390(4) 0.29172(3) 0.0403(1) Uani 1.00 d ...
S(1) S -0.1901(2) 0.2974(1) 0.18706(8) 0.0413(4) Uani 1.00 d ...
S(2) S 0.0813(2) 0.1381(1) 0.23841(7) 0.0399(4) Uani 1.00 d ...
P P 0.1802(2) 0.3564(1) 0.17467(8) 0.0413(4) Uani 1.00 d ...
O(1) O -0.3714(8) 0.0214(5) 0.2055(3) 0.100(2) Uani 1.00 d ...
O(2) O -0.0332(7) 0.3431(5) 0.3984(3) 0.089(2) Uani 1.00 d ...
O(3) O -0.4976(6) 0.2368(5) 0.3366(3) 0.083(2) Uani 1.00 d ...
O(4) O -0.1280(9) 0.0321(5) 0.4080(3) 0.105(3) Uani 1.00 d ...
C(1) C -0.1451(7) 0.1542(5) 0.0563(3) 0.043(2) Uani 1.00 d ...
C(2) C -0.0257(8) 0.0847(5) 0.0790(3) 0.043(2) Uani 1.00 d ...
C(3) C 0.1250(7) 0.1268(5) 0.0672(3) 0.043(2) Uani 1.00 d ...
C(4) C 0.0933(8) 0.2197(6) 0.0356(3) 0.051(2) Uani 1.00 d ...
C(5) C -0.0733(8) 0.2415(5) 0.0310(3) 0.048(2) Uani 1.00 d ...
C(6) C -0.3189(8) 0.1389(6) 0.0564(3) 0.066(2) Uani 1.00 d ...
C(7) C -0.0462(9) -0.0169(5) 0.1051(4) 0.063(2) Uani 1.00 d ...
C(8) C 0.2779(9) 0.0726(7) 0.0788(4) 0.076(3) Uani 1.00 d ...
C(9) C 0.211(1) 0.2821(7) 0.0047(4) 0.086(3) Uani 1.00 d ...
C(10) C -0.161(1) 0.3272(7) -0.0032(4) 0.081(3) Uani 1.00 d ...
C(11) C 0.129(1) 0.4722(6) 0.1328(4) 0.076(3) Uani 1.00 d ...
C(12) C 0.3881(8) 0.3403(7) 0.1683(4) 0.075(3) Uani 1.00 d ...
C(13) C 0.1868(8) 0.3911(5) 0.2611(3) 0.054(2) Uani 1.00 d ...
C(14) C -0.2930(9) 0.0797(6) 0.2349(3) 0.058(2) Uani 1.00 d ...
C(15) C -0.0775(9) 0.2874(6) 0.3575(3) 0.054(2) Uani 1.00 d ...
C(16) C -0.3758(8) 0.2176(6) 0.3200(3) 0.056(2) Uani 1.00 d ...
C(17) C -0.1436(9) 0.0877(6) 0.3646(4) 0.061(2) Uani 1.00 d ...
H(1) H -0.3739 0.1966 0.0391 0.0794 Uiso 1.00 calc ...
H(2) H -0.3523 0.0828 0.0297 0.0794 Uiso 1.00 calc ...
H(3) H -0.3404 0.1276 0.1006 0.0794 Uiso 1.00 calc ...
H(4) H -0.1546 -0.0285 0.1080 0.0761 Uiso 1.00 calc ...
H(5) H -0.0092 -0.0646 0.0761 0.0761 Uiso 1.00 calc ...
H(6) H 0.0121 -0.0229 0.1479 0.0761 Uiso 1.00 calc ...
H(7) H 0.2982 0.0534 0.1241 0.0907 Uiso 1.00 calc ...
H(8) H 0.2731 0.0148 0.0515 0.0907 Uiso 1.00 calc ...
H(9) H 0.3601 0.1149 0.0681 0.0907 Uiso 1.00 calc ...
H(10) H 0.2952 0.2997 0.0376 0.1038 Uiso 1.00 calc ...
H(11) H 0.2508 0.2449 -0.0294 0.1038 Uiso 1.00 calc ...
H(12) H 0.1611 0.3408 -0.0137 0.1038 Uiso 1.00 calc ...
H(13) H -0.0877 0.3756 -0.0147 0.0976 Uiso 1.00 calc ...
H(14) H -0.2228 0.3042 -0.0423 0.0976 Uiso 1.00 calc ...
H(15) H -0.2271 0.3564 0.0256 0.0976 Uiso 1.00 calc ...
H(16) H 0.2077 0.5206 0.1462 0.0910 Uiso 1.00 calc ...
H(17) H 0.1219 0.4624 0.0862 0.0910 Uiso 1.00 calc ...
H(18) H 0.0305 0.4947 0.1440 0.0910 Uiso 1.00 calc ...
H(19) H 0.4298 0.2895 0.1981 0.0897 Uiso 1.00 calc ...
H(20) H 0.4014 0.3219 0.1242 0.0897 Uiso 1.00 calc ...
H(21) H 0.4421 0.4012 0.1793 0.0897 Uiso 1.00 calc ...
H(22) H 0.2347 0.3390 0.2882 0.0647 Uiso 1.00 calc ...
H(23) H 0.2465 0.4506 0.2691 0.0647 Uiso 1.00 calc ...
H(24) H 0.0828 0.4018 0.2712 0.0647 Uiso 1.00 calc ...
H(25) H -0.1519 0.3713 0.2069 0.0554 Uiso 1.00 calc ...
H(26) H 0.1722 0.1937 0.2669 0.0554 Uiso 1.00 calc ...

loop_
_atom_site_aniso_label
_atom_site_aniso_U_11
_atom_site_aniso_U_22
_atom_site_aniso_U_33
_atom_site_aniso_U_12
_atom_site_aniso_U_13
_atom_site_aniso_U_23
Ir 0.0263(1) 0.0379(1) 0.0260(1) 0.00130(10) 0.00678(7) 0.0011(1)
Mo 0.0447(3) 0.0474(3) 0.0307(3) -0.0029(2) 0.0122(2) 0.0012(2)
S(1) 0.0350(8) 0.0523(10) 0.0389(8) 0.0106(7) 0.0134(6) 0.0052(7)
S(2) 0.0429(8) 0.0426(9) 0.0341(8) 0.0078(7) 0.0045(6) 0.0042(7)
P 0.0337(8) 0.0449(9) 0.0464(9) -0.0072(7) 0.0094(7) 0.0001(8)
O(1) 0.126(6) 0.096(5) 0.079(4) -0.064(4) 0.016(4) -0.005(4)
O(2) 0.120(5) 0.090(5) 0.054(4) -0.027(4) 0.002(3) -0.019(3)
O(3) 0.056(3) 0.121(5) 0.078(4) 0.016(3) 0.030(3) 0.008(4)
O(4) 0.171(7) 0.087(5) 0.060(4) 0.016(5) 0.032(4) 0.029(3)
C(1) 0.040(3) 0.062(4) 0.026(3) -0.001(3) -0.001(2) -0.005(3)
C(2) 0.054(4) 0.044(4) 0.029(3) 0.005(3) 0.002(3) -0.011(3)
C(3) 0.039(3) 0.059(4) 0.034(3) 0.004(3) 0.015(3) -0.008(3)
C(4) 0.055(4) 0.078(5) 0.026(3) -0.012(4) 0.021(3) -0.004(3)
C(5) 0.061(4) 0.059(4) 0.025(3) 0.005(3) 0.003(3) 0.002(3)
C(6) 0.035(4) 0.110(7) 0.050(4) -0.004(4) -0.005(3) -0.018(4)
C(7) 0.082(6) 0.052(4) 0.055(5) -0.003(4) 0.000(4) -0.012(4)
C(8) 0.047(4) 0.103(7) 0.076(6) 0.022(4) 0.004(4) -0.031(5)
C(9) 0.096(6) 0.115(8) 0.056(5) -0.027(6) 0.044(5) 0.006(5)
C(10) 0.109(7) 0.085(6) 0.046(5) 0.020(5) -0.008(4) 0.017(4)
C(11) 0.105(7) 0.052(5) 0.069(5) -0.018(5) 0.002(5) 0.012(4)
C(12) 0.030(4) 0.115(7) 0.081(6) -0.014(4) 0.015(4) -0.003(5)
C(13) 0.052(4) 0.056(4) 0.054(4) -0.013(3) 0.009(3) -0.018(3)
C(14) 0.067(5) 0.058(5) 0.051(4) -0.021(4) 0.021(4) 0.004(4)
C(15) 0.067(4) 0.060(5) 0.037(4) -0.004(4) 0.010(3) 0.004(3)
C(16) 0.056(4) 0.073(5) 0.042(4) 0.000(4) 0.015(3) 0.012(4)
C(17) 0.079(5) 0.057(5) 0.048(4) 0.005(4) 0.017(4) 0.001(4)

loop_
_atom_type_symbol
_atom_type_description
_atom_type_scat_dispersion_real
_atom_type_scat_dispersion_imag
_atom_type_scat_source
C C 0.003 0.002
;International Tables for Crystallography
(1992, Vol. C, Tables 4.2.6.8 and 6.1.1.1)
;
H H 0.000 0.000
;International Tables for Crystallography
(1992, Vol. C, Table 6.1.1.2)
;
Ir Ir -1.444 7.990
;International Tables for Crystallography
(1992, Vol. C, Tables 4.2.6.8 and 6.1.1.1)
;
Mo Mo -1.683 0.686
;International Tables for Crystallography
(1992, Vol. C, Tables 4.2.6.8 and 6.1.1.1)
;
O O 0.011 0.006
;International Tables for Crystallography
(1992, Vol. C, Tables 4.2.6.8 and 6.1.1.1)
;
P P 0.102 0.094
;International Tables for Crystallography
(1992, Vol. C, Tables 4.2.6.8 and 6.1.1.1)
;
S S 0.125 0.123
;International Tables for Crystallography
(1992, Vol. C, Tables 4.2.6.8 and 6.1.1.1)
;

loop_
_geom_angle_atom_site_label_1
_geom_angle_atom_site_label_2
_geom_angle_atom_site_label_3
_geom_angle
_geom_angle_site_symmetry_1
_geom_angle_site_symmetry_2
_geom_angle_site_symmetry_3
_geom_angle_publ_flag
S(1) Ir S(2) 85.11(5) 1_555 1_555 1_555 yes
S(1) Ir P 90.22(6) 1_555 1_555 1_555 yes
S(1) Ir C(1) 92.2(2) 1_555 1_555 1_555 yes
S(1) Ir C(2) 117.6(2) 1_555 1_555 1_555 yes
S(1) Ir C(3) 154.5(2) 1_555 1_555 1_555 yes
S(1) Ir C(4) 137.0(2) 1_555 1_555 1_555 yes
S(1) Ir C(5) 100.3(2) 1_555 1_555 1_555 yes
S(2) Ir P 91.71(6) 1_555 1_555 1_555 yes
S(2) Ir C(1) 117.3(2) 1_555 1_555 1_555 yes
S(2) Ir C(2) 91.8(2) 1_555 1_555 1_555 yes
S(2) Ir C(3) 100.9(2) 1_555 1_555 1_555 yes
S(2) Ir C(4) 136.5(2) 1_555 1_555 1_555 yes
S(2) Ir C(5) 154.2(2) 1_555 1_555 1_555 yes
P Ir C(1) 151.0(2) 1_555 1_555 1_555 yes
P Ir C(2) 152.1(2) 1_555 1_555 1_555 yes
P Ir C(3) 114.2(2) 1_555 1_555 1_555 yes
P Ir C(4) 97.2(2) 1_555 1_555 1_555 yes
P Ir C(5) 113.3(2) 1_555 1_555 1_555 yes
C(1) Ir C(2) 36.8(2) 1_555 1_555 1_555 yes
C(1) Ir C(3) 62.9(2) 1_555 1_555 1_555 yes
C(1) Ir C(4) 62.4(2) 1_555 1_555 1_555 yes
C(1) Ir C(5) 38.0(2) 1_555 1_555 1_555 yes
C(2) Ir C(3) 38.1(2) 1_555 1_555 1_555 yes
C(2) Ir C(4) 62.3(2) 1_555 1_555 1_555 yes
C(2) Ir C(5) 63.3(2) 1_555 1_555 1_555 yes
C(3) Ir C(4) 37.3(2) 1_555 1_555 1_555 yes
C(3) Ir C(5) 64.1(2) 1_555 1_555 1_555 yes
C(4) Ir C(5) 38.3(2) 1_555 1_555 1_555 yes
S(1) Mo S(2) 76.25(5) 1_555 1_555 1_555 yes
S(1) Mo C(14) 88.1(2) 1_555 1_555 1_555 yes
S(1) Mo C(15) 96.5(2) 1_555 1_555 1_555 yes
S(1) Mo C(16) 98.4(2) 1_555 1_555 1_555 yes
S(1) Mo C(17) 172.6(2) 1_555 1_555 1_555 yes
S(2) Mo C(14) 89.4(2) 1_555 1_555 1_555 yes
S(2) Mo C(15) 98.2(2) 1_555 1_555 1_555 yes
S(2) Mo C(16) 172.9(2) 1_555 1_555 1_555 yes
S(2) Mo C(17) 96.9(2) 1_555 1_555 1_555 yes
C(14) Mo C(15) 171.9(3) 1_555 1_555 1_555 yes
C(14) Mo C(16) 85.6(3) 1_555 1_555 1_555 yes
C(14) Mo C(17) 89.1(3) 1_555 1_555 1_555 yes
C(15) Mo C(16) 87.1(3) 1_555 1_555 1_555 yes
C(15) Mo C(17) 87.1(3) 1_555 1_555 1_555 yes
C(16) Mo C(17) 88.1(3) 1_555 1_555 1_555 yes
Ir S(1) Mo 98.94(5) 1_555 1_555 1_555 yes
Ir S(1) H(25) 107.90(9) 1_555 1_555 1_555 no
Mo S(1) H(25) 104.07(9) 1_555 1_555 1_555 no
Ir S(2) Mo 98.15(5) 1_555 1_555 1_555 yes
Ir S(2) H(26) 99.63(9) 1_555 1_555 1_555 no
Mo S(2) H(26) 100.47(9) 1_555 1_555 1_555 no
Ir P C(11) 113.4(3) 1_555 1_555 1_555 yes
Ir P C(12) 115.7(3) 1_555 1_555 1_555 yes
Ir P C(13) 118.1(2) 1_555 1_555 1_555 yes
C(11) P C(12) 104.6(4) 1_555 1_555 1_555 yes
C(11) P C(13) 102.3(4) 1_555 1_555 1_555 yes
C(12) P C(13) 100.9(3) 1_555 1_555 1_555 yes
Ir C(1) C(2) 71.6(3) 1_555 1_555 1_555 yes
Ir C(1) C(5) 69.3(3) 1_555 1_555 1_555 yes
Ir C(1) C(6) 126.6(4) 1_555 1_555 1_555 yes
C(2) C(1) C(5) 109.1(6) 1_555 1_555 1_555 yes
C(2) C(1) C(6) 125.7(6) 1_555 1_555 1_555 yes
C(5) C(1) C(6) 125.2(6) 1_555 1_555 1_555 yes
Ir C(2) C(1) 71.6(3) 1_555 1_555 1_555 yes
Ir C(2) C(3) 69.6(3) 1_555 1_555 1_555 yes
Ir C(2) C(7) 128.1(4) 1_555 1_555 1_555 yes
C(1) C(2) C(3) 108.0(6) 1_555 1_555 1_555 yes
C(1) C(2) C(7) 127.5(6) 1_555 1_555 1_555 yes
C(3) C(2) C(7) 124.3(6) 1_555 1_555 1_555 yes
Ir C(3) C(2) 72.3(3) 1_555 1_555 1_555 yes
Ir C(3) C(4) 71.5(3) 1_555 1_555 1_555 yes
Ir C(3) C(8) 127.8(5) 1_555 1_555 1_555 yes
C(2) C(3) C(4) 107.0(5) 1_555 1_555 1_555 yes
C(2) C(3) C(8) 124.4(7) 1_555 1_555 1_555 yes
C(4) C(3) C(8) 128.1(6) 1_555 1_555 1_555 yes
Ir C(4) C(3) 71.2(3) 1_555 1_555 1_555 yes
Ir C(4) C(5) 70.3(3) 1_555 1_555 1_555 yes
Ir C(4) C(9) 129.8(5) 1_555 1_555 1_555 yes
C(3) C(4) C(5) 109.8(5) 1_555 1_555 1_555 yes
C(3) C(4) C(9) 125.4(7) 1_555 1_555 1_555 yes
C(5) C(4) C(9) 124.5(7) 1_555 1_555 1_555 yes
Ir C(5) C(1) 72.8(3) 1_555 1_555 1_555 yes
Ir C(5) C(4) 71.4(3) 1_555 1_555 1_555 yes
Ir C(5) C(10) 128.5(5) 1_555 1_555 1_555 yes
C(1) C(5) C(4) 105.9(6) 1_555 1_555 1_555 yes
C(1) C(5) C(10) 125.3(6) 1_555 1_555 1_555 yes
C(4) C(5) C(10) 128.1(7) 1_555 1_555 1_555 yes
C(1) C(6) H(1) 109.5(7) 1_555 1_555 1_555 no
C(1) C(6) H(2) 109.5(6) 1_555 1_555 1_555 no
C(1) C(6) H(3) 109.5(6) 1_555 1_555 1_555 no
H(1) C(6) H(2) 109.5(6) 1_555 1_555 1_555 no
H(1) C(6) H(3) 109.5(7) 1_555 1_555 1_555 no
H(2) C(6) H(3) 109.4(8) 1_555 1_555 1_555 no
C(2) C(7) H(4) 109.5(7) 1_555 1_555 1_555 no
C(2) C(7) H(5) 109.5(7) 1_555 1_555 1_555 no
C(2) C(7) H(6) 109.5(6) 1_555 1_555 1_555 no
H(4) C(7) H(5) 109.5(7) 1_555 1_555 1_555 no
H(4) C(7) H(6) 109.5(8) 1_555 1_555 1_555 no
H(5) C(7) H(6) 109.5(8) 1_555 1_555 1_555 no
C(3) C(8) H(7) 109.5(6) 1_555 1_555 1_555 no
C(3) C(8) H(8) 109.5(7) 1_555 1_555 1_555 no
C(3) C(8) H(9) 109.5(8) 1_555 1_555 1_555 no
H(7) C(8) H(8) 109.5(9) 1_555 1_555 1_555 no
H(7) C(8) H(9) 109.5(7) 1_555 1_555 1_555 no
H(8) C(8) H(9) 109.5(7) 1_555 1_555 1_555 no
C(4) C(9) H(10) 109.5(7) 1_555 1_555 1_555 no
C(4) C(9) H(11) 109.5(8) 1_555 1_555 1_555 no
C(4) C(9) H(12) 109.5(8) 1_555 1_555 1_555 no
H(10) C(9) H(11) 109.5(9) 1_555 1_555 1_555 no
H(10) C(9) H(12) 109.5(9) 1_555 1_555 1_555 no
H(11) C(9) H(12) 109.5(8) 1_555 1_555 1_555 no
C(5) C(10) H(13) 109.5(8) 1_555 1_555 1_555 no
C(5) C(10) H(14) 109.5(8) 1_555 1_555 1_555 no
C(5) C(10) H(15) 109.5(7) 1_555 1_555 1_555 no
H(13) C(10) H(14) 109.5(7) 1_555 1_555 1_555 no
H(13) C(10) H(15) 109.5(9) 1_555 1_555 1_555 no
H(14) C(10) H(15) 109.5(9) 1_555 1_555 1_555 no
P C(11) H(16) 109.5(6) 1_555 1_555 1_555 no
P C(11) H(17) 109.5(6) 1_555 1_555 1_555 no
P C(11) H(18) 109.5(6) 1_555 1_555 1_555 no
H(16) C(11) H(17) 109.5(8) 1_555 1_555 1_555 no
H(16) C(11) H(18) 109.5(8) 1_555 1_555 1_555 no
H(17) C(11) H(18) 109.5(8) 1_555 1_555 1_555 no
P C(12) H(19) 109.5(6) 1_555 1_555 1_555 no
P C(12) H(20) 109.5(5) 1_555 1_555 1_555 no
P C(12) H(21) 109.5(7) 1_555 1_555 1_555 no
H(19) C(12) H(20) 109.5(9) 1_555 1_555 1_555 no
H(19) C(12) H(21) 109.5(7) 1_555 1_555 1_555 no
H(20) C(12) H(21) 109.5(8) 1_555 1_555 1_555 no
P C(13) H(22) 109.5(5) 1_555 1_555 1_555 no
P C(13) H(23) 109.5(5) 1_555 1_555 1_555 no
P C(13) H(24) 109.5(5) 1_555 1_555 1_555 no
H(22) C(13) H(23) 109.5(6) 1_555 1_555 1_555 no
H(22) C(13) H(24) 109.5(7) 1_555 1_555 1_555 no
H(23) C(13) H(24) 109.5(7) 1_555 1_555 1_555 no
Mo C(14) O(1) 174.3(7) 1_555 1_555 1_555 yes
Mo C(15) O(2) 173.7(6) 1_555 1_555 1_555 yes
Mo C(16) O(3) 179.2(7) 1_555 1_555 1_555 yes
Mo C(17) O(4) 178.7(7) 1_555 1_555 1_555 yes

loop_
_geom_bond_atom_site_label_1
_geom_bond_atom_site_label_2
_geom_bond_distance
_geom_bond_site_symmetry_1
_geom_bond_site_symmetry_2
_geom_bond_publ_flag
Ir S(1) 2.387(2) 1_555 1_555 yes
Ir S(2) 2.390(2) 1_555 1_555 yes
Ir P 2.281(2) 1_555 1_555 yes
Ir C(1) 2.246(6) 1_555 1_555 yes
Ir C(2) 2.245(6) 1_555 1_555 yes
Ir C(3) 2.208(6) 1_555 1_555 yes
Ir C(4) 2.212(5) 1_555 1_555 yes
Ir C(5) 2.199(6) 1_555 1_555 yes
Mo S(1) 2.603(2) 1_555 1_555 yes
Mo S(2) 2.629(2) 1_555 1_555 yes
Mo C(14) 2.007(7) 1_555 1_555 yes
Mo C(15) 2.028(7) 1_555 1_555 yes
Mo C(16) 1.944(7) 1_555 1_555 yes
Mo C(17) 1.955(8) 1_555 1_555 yes
P C(11) 1.796(8) 1_555 1_555 yes
P C(12) 1.814(7) 1_555 1_555 yes
P C(13) 1.809(7) 1_555 1_555 yes
O(1) C(14) 1.148(8) 1_555 1_555 yes
O(2) C(15) 1.145(8) 1_555 1_555 yes
O(3) C(16) 1.165(8) 1_555 1_555 yes
O(4) C(17) 1.150(8) 1_555 1_555 yes
C(1) C(2) 1.416(8) 1_555 1_555 yes
C(1) C(5) 1.446(9) 1_555 1_555 yes
C(1) C(6) 1.503(9) 1_555 1_555 yes
C(2) C(3) 1.456(8) 1_555 1_555 yes
C(2) C(7) 1.480(9) 1_555 1_555 yes
C(3) C(4) 1.412(9) 1_555 1_555 yes
C(3) C(8) 1.490(9) 1_555 1_555 yes
C(4) C(5) 1.448(9) 1_555 1_555 yes
C(4) C(9) 1.506(9) 1_555 1_555 yes
C(5) C(10) 1.494(10) 1_555 1_555 yes

loop_
_geom_contact_atom_site_label_1
_geom_contact_atom_site_label_2
_geom_contact_distance
_geom_contact_site_symmetry_1
_geom_contact_site_symmetry_2
_geom_contact_publ_flag
Mo S(1) 2.603(2) 1_555 1_555 ?
Mo S(2) 2.629(2) 1_555 1_555 ?
O(1) O(2) 3.226(9) 1_555 2_445 ?
O(1) C(13) 3.357(9) 1_555 2_445 ?
O(1) C(15) 3.396(9) 1_555 2_445 ?
O(2) C(6) 3.498(9) 1_555 4_555 ?
O(3) C(7) 3.511(10) 1_555 2_455 ?
O(3) C(13) 3.590(9) 1_555 1_455 ?
O(4) C(9) 3.556(10) 1_555 4_455 ?

loop_
_geom_torsion_atom_site_label_1
_geom_torsion_atom_site_label_2
_geom_torsion_atom_site_label_3
_geom_torsion_atom_site_label_4
_geom_torsion
_geom_torsion_site_symmetry_1
_geom_torsion_site_symmetry_2
_geom_torsion_site_symmetry_3
_geom_torsion_site_symmetry_4
_geom_torsion_publ_flag
Ir S(1) Mo S(2) 9.15(5) 1_555 1_555 1_555 1_555 yes
Ir S(1) Mo C(14) -80.7(2) 1_555 1_555 1_555 1_555 yes
Ir S(1) Mo C(15) 106.0(2) 1_555 1_555 1_555 1_555 yes
Ir S(1) Mo C(16) -166.0(2) 1_555 1_555 1_555 1_555 yes
Ir S(1) Mo C(17) -13(1) 1_555 1_555 1_555 1_555 yes
Ir S(2) Mo S(1) -9.12(5) 1_555 1_555 1_555 1_555 yes
Ir S(2) Mo C(14) 79.0(2) 1_555 1_555 1_555 1_555 yes
Ir S(2) Mo C(15) -103.9(2) 1_555 1_555 1_555 1_555 yes
Ir S(2) Mo C(16) 33(1) 1_555 1_555 1_555 1_555 yes
Ir S(2) Mo C(17) 168.1(2) 1_555 1_555 1_555 1_555 yes
Ir C(1) C(2) C(3) -60.3(4) 1_555 1_555 1_555 1_555 yes
Ir C(1) C(2) C(7) 124.4(6) 1_555 1_555 1_555 1_555 yes
Ir C(1) C(5) C(4) 64.2(4) 1_555 1_555 1_555 1_555 yes
Ir C(1) C(5) C(10) -125.4(7) 1_555 1_555 1_555 1_555 yes
Ir C(2) C(1) C(5) 59.3(4) 1_555 1_555 1_555 1_555 yes
Ir C(2) C(1) C(6) -122.3(6) 1_555 1_555 1_555 1_555 yes
Ir C(2) C(3) C(4) -63.5(4) 1_555 1_555 1_555 1_555 yes
Ir C(2) C(3) C(8) 124.1(6) 1_555 1_555 1_555 1_555 yes
Ir C(3) C(2) C(1) 61.6(4) 1_555 1_555 1_555 1_555 yes
Ir C(3) C(2) C(7) -122.9(6) 1_555 1_555 1_555 1_555 yes
Ir C(3) C(4) C(5) -60.0(4) 1_555 1_555 1_555 1_555 yes
Ir C(3) C(4) C(9) 126.0(7) 1_555 1_555 1_555 1_555 yes
Ir C(4) C(3) C(2) 64.0(4) 1_555 1_555 1_555 1_555 yes
Ir C(4) C(3) C(8) -124.0(7) 1_555 1_555 1_555 1_555 yes
Ir C(4) C(5) C(1) -65.1(4) 1_555 1_555 1_555 1_555 yes
Ir C(4) C(5) C(10) 124.7(7) 1_555 1_555 1_555 1_555 yes
Ir C(5) C(1) C(2) -60.8(4) 1_555 1_555 1_555 1_555 yes
Ir C(5) C(1) C(6) 120.8(6) 1_555 1_555 1_555 1_555 yes
Ir C(5) C(4) C(3) 60.5(4) 1_555 1_555 1_555 1_555 yes
Ir C(5) C(4) C(9) -125.4(7) 1_555 1_555 1_555 1_555 yes
Mo S(1) Ir S(2) -9.82(6) 1_555 1_555 1_555 1_555 yes
Mo S(1) Ir P -101.51(6) 1_555 1_555 1_555 1_555 yes
Mo S(1) Ir C(1) 107.4(2) 1_555 1_555 1_555 1_555 yes
Mo S(1) Ir C(2) 79.7(2) 1_555 1_555 1_555 1_555 yes
Mo S(1) Ir C(3) 95.2(4) 1_555 1_555 1_555 1_555 yes
Mo S(1) Ir C(4) 157.7(3) 1_555 1_555 1_555 1_555 yes
Mo S(1) Ir C(5) 144.8(2) 1_555 1_555 1_555 1_555 yes
Mo S(2) Ir S(1) 9.70(6) 1_555 1_555 1_555 1_555 yes
Mo S(2) Ir P 99.77(6) 1_555 1_555 1_555 1_555 yes
Mo S(2) Ir C(1) -80.2(2) 1_555 1_555 1_555 1_555 yes
Mo S(2) Ir C(2) -107.9(2) 1_555 1_555 1_555 1_555 yes
Mo S(2) Ir C(3) -145.2(2) 1_555 1_555 1_555 1_555 yes
Mo S(2) Ir C(4) -157.9(3) 1_555 1_555 1_555 1_555 yes
Mo S(2) Ir C(5) -93.9(4) 1_555 1_555 1_555 1_555 yes
S(1) Ir P C(11) -71.5(3) 1_555 1_555 1_555 1_555 yes
S(1) Ir P C(12) 167.7(3) 1_555 1_555 1_555 1_555 yes
S(1) Ir P C(13) 48.1(3) 1_555 1_555 1_555 1_555 yes
S(1) Ir C(1) C(2) -136.4(4) 1_555 1_555 1_555 1_555 yes
S(1) Ir C(1) C(5) 104.0(4) 1_555 1_555 1_555 1_555 yes
S(1) Ir C(1) C(6) -15.1(6) 1_555 1_555 1_555 1_555 yes
S(1) Ir C(2) C(1) 51.0(4) 1_555 1_555 1_555 1_555 yes
S(1) Ir C(2) C(3) 169.2(3) 1_555 1_555 1_555 1_555 yes
S(1) Ir C(2) C(7) -72.7(6) 1_555 1_555 1_555 1_555 yes
S(1) Ir C(3) C(2) -22.6(6) 1_555 1_555 1_555 1_555 yes
S(1) Ir C(3) C(4) 92.9(5) 1_555 1_555 1_555 1_555 yes
S(1) Ir C(3) C(8) -142.8(5) 1_555 1_555 1_555 1_555 yes
S(1) Ir C(4) C(3) -140.9(3) 1_555 1_555 1_555 1_555 yes
S(1) Ir C(4) C(5) -20.7(5) 1_555 1_555 1_555 1_555 yes
S(1) Ir C(4) C(9) 98.3(7) 1_555 1_555 1_555 1_555 yes
S(1) Ir C(5) C(1) -80.2(4) 1_555 1_555 1_555 1_555 yes
S(1) Ir C(5) C(4) 165.8(4) 1_555 1_555 1_555 1_555 yes
S(1) Ir C(5) C(10) 41.5(7) 1_555 1_555 1_555 1_555 yes
S(1) Mo C(14) O(1) -113(7) 1_555 1_555 1_555 1_555 yes
S(1) Mo C(15) O(2) 134(6) 1_555 1_555 1_555 1_555 yes
S(1) Mo C(16) O(3) 106(44) 1_555 1_555 1_555 1_555 yes
S(1) Mo C(17) O(4) -175(31) 1_555 1_555 1_555 1_555 yes
S(2) Ir P C(11) -156.6(3) 1_555 1_555 1_555 1_555 yes
S(2) Ir P C(12) 82.6(3) 1_555 1_555 1_555 1_555 yes
S(2) Ir P C(13) -37.0(3) 1_555 1_555 1_555 1_555 yes
S(2) Ir C(1) C(2) -50.8(4) 1_555 1_555 1_555 1_555 yes
S(2) Ir C(1) C(5) -170.4(3) 1_555 1_555 1_555 1_555 yes
S(2) Ir C(1) C(6) 70.5(6) 1_555 1_555 1_555 1_555 yes
S(2) Ir C(2) C(1) 136.5(3) 1_555 1_555 1_555 1_555 yes
S(2) Ir C(2) C(3) -105.4(3) 1_555 1_555 1_555 1_555 yes
S(2) Ir C(2) C(7) 12.8(6) 1_555 1_555 1_555 1_555 yes
S(2) Ir C(3) C(2) 78.9(3) 1_555 1_555 1_555 1_555 yes
S(2) Ir C(3) C(4) -165.6(3) 1_555 1_555 1_555 1_555 yes
S(2) Ir C(3) C(8) -41.3(7) 1_555 1_555 1_555 1_555 yes
S(2) Ir C(4) C(3) 20.8(5) 1_555 1_555 1_555 1_555 yes
S(2) Ir C(4) C(5) 140.9(3) 1_555 1_555 1_555 1_555 yes
S(2) Ir C(4) C(9) -100.0(8) 1_555 1_555 1_555 1_555 yes
S(2) Ir C(5) C(1) 19.9(6) 1_555 1_555 1_555 1_555 yes
S(2) Ir C(5) C(4) -94.1(5) 1_555 1_555 1_555 1_555 yes
S(2) Ir C(5) C(10) 141.7(6) 1_555 1_555 1_555 1_555 yes
S(2) Mo C(14) O(1) 170(7) 1_555 1_555 1_555 1_555 yes
S(2) Mo C(15) O(2) -148(6) 1_555 1_555 1_555 1_555 yes
S(2) Mo C(16) O(3) 65(45) 1_555 1_555 1_555 1_555 yes
S(2) Mo C(17) O(4) 162(32) 1_555 1_555 1_555 1_555 yes
P Ir C(1) C(2) 129.2(4) 1_555 1_555 1_555 1_555 yes
P Ir C(1) C(5) 9.6(6) 1_555 1_555 1_555 1_555 yes
P Ir C(1) C(6) -109.5(6) 1_555 1_555 1_555 1_555 yes
P Ir C(2) C(1) -126.5(4) 1_555 1_555 1_555 1_555 yes
P Ir C(2) C(3) -8.3(6) 1_555 1_555 1_555 1_555 yes
P Ir C(2) C(7) 109.8(6) 1_555 1_555 1_555 1_555 yes
P Ir C(3) C(2) 175.8(3) 1_555 1_555 1_555 1_555 yes
P Ir C(3) C(4) -68.7(4) 1_555 1_555 1_555 1_555 yes
P Ir C(3) C(8) 55.6(7) 1_555 1_555 1_555 1_555 yes
P Ir C(4) C(3) 121.0(3) 1_555 1_555 1_555 1_555 yes
P Ir C(4) C(5) -118.9(4) 1_555 1_555 1_555 1_555 yes
P Ir C(4) C(9) 0.2(8) 1_555 1_555 1_555 1_555 yes
P Ir C(5) C(1) -175.0(3) 1_555 1_555 1_555 1_555 yes
P Ir C(5) C(4) 71.1(4) 1_555 1_555 1_555 1_555 yes
P Ir C(5) C(10) -53.2(7) 1_555 1_555 1_555 1_555 yes
O(1) C(14) Mo C(15) 11(8) 1_555 1_555 1_555 1_555 yes
O(1) C(14) Mo C(16) -14(7) 1_555 1_555 1_555 1_555 yes
O(1) C(14) Mo C(17) 73(7) 1_555 1_555 1_555 1_555 yes
O(2) C(15) Mo C(14) 9(7) 1_555 1_555 1_555 1_555 yes
O(2) C(15) Mo C(16) 35(6) 1_555 1_555 1_555 1_555 yes
O(2) C(15) Mo C(17) -52(6) 1_555 1_555 1_555 1_555 yes
O(3) C(16) Mo C(14) 19(44) 1_555 1_555 1_555 1_555 yes
O(3) C(16) Mo C(15) -156(44) 1_555 1_555 1_555 1_555 yes
O(3) C(16) Mo C(17) -69(44) 1_555 1_555 1_555 1_555 yes
O(4) C(17) Mo C(14) -107(32) 1_555 1_555 1_555 1_555 yes
O(4) C(17) Mo C(15) 65(32) 1_555 1_555 1_555 1_555 yes
O(4) C(17) Mo C(16) -22(32) 1_555 1_555 1_555 1_555 yes
C(1) Ir P C(11) 23.4(5) 1_555 1_555 1_555 1_555 yes
C(1) Ir P C(12) -97.4(4) 1_555 1_555 1_555 1_555 yes
C(1) Ir P C(13) 143.0(4) 1_555 1_555 1_555 1_555 yes
C(1) Ir C(2) C(3) 118.2(5) 1_555 1_555 1_555 1_555 yes
C(1) Ir C(2) C(7) -123.7(8) 1_555 1_555 1_555 1_555 yes
C(1) Ir C(3) C(2) -36.4(3) 1_555 1_555 1_555 1_555 yes
C(1) Ir C(3) C(4) 79.2(4) 1_555 1_555 1_555 1_555 yes
C(1) Ir C(3) C(8) -156.5(7) 1_555 1_555 1_555 1_555 yes
C(1) Ir C(4) C(3) -80.7(4) 1_555 1_555 1_555 1_555 yes
C(1) Ir C(4) C(5) 39.4(4) 1_555 1_555 1_555 1_555 yes
C(1) Ir C(4) C(9) 158.4(8) 1_555 1_555 1_555 1_555 yes
C(1) Ir C(5) C(4) -114.0(6) 1_555 1_555 1_555 1_555 yes
C(1) Ir C(5) C(10) 121.7(8) 1_555 1_555 1_555 1_555 yes
C(1) C(2) Ir C(3) -118.2(5) 1_555 1_555 1_555 1_555 yes
C(1) C(2) Ir C(4) -80.1(4) 1_555 1_555 1_555 1_555 yes
C(1) C(2) Ir C(5) -36.8(4) 1_555 1_555 1_555 1_555 yes
C(1) C(2) C(3) C(4) -1.9(7) 1_555 1_555 1_555 1_555 yes
C(1) C(2) C(3) C(8) -174.3(6) 1_555 1_555 1_555 1_555 yes
C(1) C(5) Ir C(2) 35.6(4) 1_555 1_555 1_555 1_555 yes
C(1) C(5) Ir C(3) 78.4(4) 1_555 1_555 1_555 1_555 yes
C(1) C(5) Ir C(4) 114.0(6) 1_555 1_555 1_555 1_555 yes
C(1) C(5) C(4) C(3) -4.6(7) 1_555 1_555 1_555 1_555 yes
C(1) C(5) C(4) C(9) 169.5(6) 1_555 1_555 1_555 1_555 yes
C(2) Ir P C(11) 106.3(5) 1_555 1_555 1_555 1_555 yes
C(2) Ir P C(12) -14.5(5) 1_555 1_555 1_555 1_555 yes
C(2) Ir P C(13) -134.1(4) 1_555 1_555 1_555 1_555 yes
C(2) Ir C(1) C(5) -119.6(5) 1_555 1_555 1_555 1_555 yes
C(2) Ir C(1) C(6) 121.3(8) 1_555 1_555 1_555 1_555 yes
C(2) Ir C(3) C(4) 115.5(5) 1_555 1_555 1_555 1_555 yes
C(2) Ir C(3) C(8) -120.2(8) 1_555 1_555 1_555 1_555 yes
C(2) Ir C(4) C(3) -39.0(4) 1_555 1_555 1_555 1_555 yes
C(2) Ir C(4) C(5) 81.1(4) 1_555 1_555 1_555 1_555 yes
C(2) Ir C(4) C(9) -159.8(8) 1_555 1_555 1_555 1_555 yes
C(2) Ir C(5) C(4) -78.3(4) 1_555 1_555 1_555 1_555 yes
C(2) Ir C(5) C(10) 157.4(8) 1_555 1_555 1_555 1_555 yes
C(2) C(1) Ir C(3) 37.7(4) 1_555 1_555 1_555 1_555 yes
C(2) C(1) Ir C(4) 79.9(4) 1_555 1_555 1_555 1_555 yes
C(2) C(1) Ir C(5) 119.6(5) 1_555 1_555 1_555 1_555 yes
C(2) C(1) C(5) C(4) 3.4(7) 1_555 1_555 1_555 1_555 yes
C(2) C(1) C(5) C(10) 173.8(6) 1_555 1_555 1_555 1_555 yes
C(2) C(3) Ir C(4) -115.5(5) 1_555 1_555 1_555 1_555 yes
C(2) C(3) Ir C(5) -78.9(4) 1_555 1_555 1_555 1_555 yes
C(2) C(3) C(4) C(5) 4.1(7) 1_555 1_555 1_555 1_555 yes
C(2) C(3) C(4) C(9) -169.9(6) 1_555 1_555 1_555 1_555 yes
C(3) Ir P C(11) 100.7(4) 1_555 1_555 1_555 1_555 yes
C(3) Ir P C(12) -20.1(4) 1_555 1_555 1_555 1_555 yes
C(3) Ir P C(13) -139.7(3) 1_555 1_555 1_555 1_555 yes
C(3) Ir C(1) C(5) -81.9(4) 1_555 1_555 1_555 1_555 yes
C(3) Ir C(1) C(6) 159.0(7) 1_555 1_555 1_555 1_555 yes
C(3) Ir C(2) C(7) 118.1(7) 1_555 1_555 1_555 1_555 yes
C(3) Ir C(4) C(5) 120.1(6) 1_555 1_555 1_555 1_555 yes
C(3) Ir C(4) C(9) -120.8(9) 1_555 1_555 1_555 1_555 yes
C(3) Ir C(5) C(4) -35.6(4) 1_555 1_555 1_555 1_555 yes
C(3) Ir C(5) C(10) -159.9(8) 1_555 1_555 1_555 1_555 yes
C(3) C(2) Ir C(4) 38.1(4) 1_555 1_555 1_555 1_555 yes
C(3) C(2) Ir C(5) 81.4(4) 1_555 1_555 1_555 1_555 yes
C(3) C(2) C(1) C(5) -1.0(7) 1_555 1_555 1_555 1_555 yes
C(3) C(2) C(1) C(6) 177.4(6) 1_555 1_555 1_555 1_555 yes
C(3) C(4) Ir C(5) -120.1(6) 1_555 1_555 1_555 1_555 yes
C(3) C(4) C(5) C(10) -174.7(6) 1_555 1_555 1_555 1_555 yes
C(4) Ir P C(11) 66.1(4) 1_555 1_555 1_555 1_555 yes
C(4) Ir P C(12) -54.8(4) 1_555 1_555 1_555 1_555 yes
C(4) Ir P C(13) -174.4(3) 1_555 1_555 1_555 1_555 yes
C(4) Ir C(1) C(5) -39.7(4) 1_555 1_555 1_555 1_555 yes
C(4) Ir C(1) C(6) -158.8(7) 1_555 1_555 1_555 1_555 yes
C(4) Ir C(2) C(7) 156.2(7) 1_555 1_555 1_555 1_555 yes
C(4) Ir C(3) C(8) 124.3(8) 1_555 1_555 1_555 1_555 yes
C(4) Ir C(5) C(10) -124.3(9) 1_555 1_555 1_555 1_555 yes
C(4) C(3) Ir C(5) 36.6(4) 1_555 1_555 1_555 1_555 yes
C(4) C(3) C(2) C(7) 173.6(6) 1_555 1_555 1_555 1_555 yes
C(4) C(5) C(1) C(6) -175.0(6) 1_555 1_555 1_555 1_555 yes
C(5) Ir P C(11) 29.8(4) 1_555 1_555 1_555 1_555 yes
C(5) Ir P C(12) -91.0(4) 1_555 1_555 1_555 1_555 yes
C(5) Ir P C(13) 149.4(3) 1_555 1_555 1_555 1_555 yes
C(5) Ir C(1) C(6) -119.1(8) 1_555 1_555 1_555 1_555 yes
C(5) Ir C(2) C(7) -160.5(7) 1_555 1_555 1_555 1_555 yes
C(5) Ir C(3) C(8) 160.9(7) 1_555 1_555 1_555 1_555 yes
C(5) Ir C(4) C(9) 119.1(9) 1_555 1_555 1_555 1_555 yes
C(5) C(1) C(2) C(7) -176.3(6) 1_555 1_555 1_555 1_555 yes
C(5) C(4) C(3) C(8) 176.1(6) 1_555 1_555 1_555 1_555 yes
C(6) C(1) C(2) C(7) 2.1(10) 1_555 1_555 1_555 1_555 yes
C(6) C(1) C(5) C(10) -4.6(10) 1_555 1_555 1_555 1_555 yes
C(7) C(2) C(3) C(8) 1.2(10) 1_555 1_555 1_555 1_555 yes
C(8) C(3) C(4) C(9) 2(1) 1_555 1_555 1_555 1_555 yes
C(9) C(4) C(5) C(10) 0(1) 1_555 1_555 1_555 1_555 yes
